data_5000314
loop_
_publ_author_name
'Barry, Jane T.'
'Bollinger, John C.'
'Chisholm, Malcolm H.'
'Glasgow, Katherine C.'
'Huffman, John C.'
'Lucas, Eric A.'
'Lubkovsky, Emil B.'
'Streib, William E.'

_publ_section_title
;
 Preparation and Characterization of 1,3-Butadiene and Isoprene Complexes,
 W~2~(OCH~2~^t^Bu)~6~(diene)(py), and Studies of the Selective Hydrogenation
 of 1,3-Dienes
;
_journal_issue 12
_journal_name_full Organometallics
_journal_page_first 2300
_journal_page_last 2308
_journal_paper_doi 10.1021/om990059i
_journal_volume 18
_journal_year 1999
_chemical_formula_sum 'C47 H87 N O6 W2'
_chemical_formula_weight 1129.88
_space_group_IT_number 14
_space_group_name_Hall '-P 2yn'
_space_group_name_H-M_alt 'P 1 21/n 1'
_symmetry_cell_setting monoclinic
_symmetry_space_group_name_Hall '-P 2yn'
_symmetry_space_group_name_H-M 'P 1 21/n 1'
_atom_sites_solution_hydrogens geom
_atom_sites_solution_primary direct
_atom_sites_solution_secondary difmap
_audit_creation_method SHELXL
_cell_angle_alpha 90.00
_cell_angle_beta 98.130(15)
_cell_angle_gamma 90.00
_cell_formula_units_Z 4
_cell_length_a 10.520(3)
_cell_length_b 18.475(5)
_cell_length_c 26.692(7)
_cell_measurement_temperature 293(2)
_cell_volume 5135.5(24)
_computing_cell_refinement 'Siemens XSCANS'
_computing_data_collection 'Siemens XSCANS'
_computing_data_reduction 'Siemens SHELXTL'
_computing_molecular_graphics 'Siemens SHELXTL'
_computing_publication_material 'Siemens SHELXTL'
_computing_structure_refinement 'SHELXL-93 (Sheldrick, 1993)'
_computing_structure_solution 'SHELXS-86 (Sheldrick, 1990)'
_diffrn_ambient_temperature 293(2)
_diffrn_measurement_device 'Siemens P4'
_diffrn_measurement_method '\w scans'
_diffrn_radiation_monochromator graphite
_diffrn_radiation_source 'fine-focus sealed tube'
_diffrn_radiation_type MoK\a
_diffrn_radiation_wavelength 0.71073
_diffrn_reflns_av_R_equivalents 0.0000
_diffrn_reflns_av_sigmaI/netI 0.1185
_diffrn_reflns_limit_h_max 11
_diffrn_reflns_limit_h_min 0
_diffrn_reflns_limit_k_max 19
_diffrn_reflns_limit_k_min 0
_diffrn_reflns_limit_l_max 28
_diffrn_reflns_limit_l_min -28
_diffrn_reflns_number 6685
_diffrn_reflns_theta_max 22.50
_diffrn_reflns_theta_min 3.02
_exptl_absorpt_coefficient_mu 4.518
_exptl_absorpt_correction_type none
_exptl_crystal_density_diffrn 1.461
_exptl_crystal_F_000 2288
_refine_diff_density_max 0.951
_refine_diff_density_min -1.284
_refine_diff_density_rms 0.163
_refine_ls_extinction_method none
_refine_ls_goodness_of_fit_all 1.071
_refine_ls_goodness_of_fit_obs 1.173
_refine_ls_hydrogen_treatment ?
_refine_ls_matrix_type full
_refine_ls_number_parameters 523
_refine_ls_number_reflns 6681
_refine_ls_number_restraints 81
_refine_ls_restrained_S_all 1.135
_refine_ls_restrained_S_obs 1.162
_refine_ls_R_factor_all 0.0908
_refine_ls_R_factor_obs 0.0471
_refine_ls_shift/esd_max 0.032
_refine_ls_shift/esd_mean 0.001
_refine_ls_structure_factor_coef Fsqd
_refine_ls_weighting_scheme
; calc
 [1.00000+0.00000exp(0.00(sin\q/\l)^2^)]/
   [\s^2^(Fo^2^)+0.0000+0.0000*P+(0.0000P)^2^+0.0000sin\q/\l]
 where P = 1.00000Fo^2^ + 0.00000Fc^2^
;
_refine_ls_wR_factor_all 0.1145
_refine_ls_wR_factor_obs 0.0945
_reflns_number_observed 4474
_reflns_number_total 6685
_reflns_observed_criterion >2sigma(I)
_cod_database_code 5000314

loop_
_symmetry_equiv_pos_as_xyz
'x, y, z'
'-x+1/2, y+1/2, -z+1/2'
'-x, -y, -z'
'x-1/2, -y-1/2, z-1/2'

loop_
_atom_site_aniso_label
_atom_site_aniso_U_11
_atom_site_aniso_U_22
_atom_site_aniso_U_33
_atom_site_aniso_U_23
_atom_site_aniso_U_13
_atom_site_aniso_U_12
W1 0.0385(4) 0.0165(3) 0.0144(3) -0.0009(2) -0.0045(2) -0.0009(3)
W2 0.0251(3) 0.0173(3) 0.0134(3) -0.0002(2) -0.0017(2) -0.0013(3)
C3 0.036(10) 0.023(9) 0.023(7) -0.002(7) -0.012(7) -0.004(7)
C4 0.051(10) 0.035(9) 0.013(7) 0.003(6) -0.007(7) -0.015(8)
C7 0.048(14) 0.019(11) 0.017(10) 0.001(8) 0.001(9) -0.007(10)
O8 0.037(6) 0.021(5) 0.022(5) -0.008(4) -0.008(4) 0.013(4)
C9 0.050(10) 0.039(9) 0.024(8) -0.005(7) -0.007(7) 0.004(8)
C10 0.051(11) 0.020(8) 0.057(10) -0.006(7) -0.009(8) 0.006(8)
C11 0.063(12) 0.045(10) 0.047(10) -0.001(8) -0.027(9) 0.026(9)
C12 0.072(12) 0.049(11) 0.047(10) 0.000(8) -0.012(9) 0.025(10)
C13 0.047(11) 0.045(11) 0.078(12) 0.013(9) -0.012(9) 0.004(9)
O14 0.024(6) 0.027(5) 0.019(5) -0.004(4) -0.001(4) -0.007(4)
C15 0.041(10) 0.027(8) 0.017(7) -0.001(6) 0.003(6) 0.006(7)
C16 0.029(9) 0.056(10) 0.018(7) -0.002(7) 0.006(6) 0.005(8)
C17 0.058(11) 0.084(13) 0.019(8) 0.009(8) 0.007(7) -0.007(10)
C18 0.027(10) 0.137(17) 0.034(9) -0.041(10) 0.010(7) -0.004(10)
C19 0.072(13) 0.068(13) 0.043(10) -0.012(9) 0.019(9) 0.012(10)
O20 0.021(5) 0.021(5) 0.023(5) 0.008(4) -0.002(4) 0.006(4)
C21 0.026(8) 0.020(7) 0.020(7) -0.007(6) -0.007(6) 0.001(6)
C22 0.030(8) 0.009(6) 0.018(7) -0.008(5) -0.001(6) 0.000(6)
C23 0.061(11) 0.057(11) 0.021(8) -0.015(7) -0.007(7) 0.006(9)
C24 0.060(11) 0.041(9) 0.017(7) -0.010(6) -0.005(7) -0.013(8)
C25 0.061(11) 0.039(9) 0.011(7) 0.000(6) 0.002(7) -0.011(8)
O26 0.019(5) 0.023(5) 0.025(5) -0.002(4) -0.004(4) -0.004(4)
C27 0.042(9) 0.026(8) 0.031(8) 0.001(7) -0.003(7) 0.001(8)
C28 0.018(7) 0.043(9) 0.027(7) -0.010(7) 0.002(6) -0.001(7)
C29 0.043(11) 0.098(15) 0.047(10) -0.004(9) 0.015(8) 0.021(10)
C30 0.047(11) 0.052(11) 0.082(13) -0.021(10) 0.012(9) 0.014(9)
C31 0.018(9) 0.047(10) 0.066(11) -0.012(8) -0.006(8) 0.002(8)
O32 0.022(5) 0.017(5) 0.018(5) 0.001(4) -0.006(4) 0.002(4)
C33 0.032(8) 0.040(9) 0.016(7) 0.008(7) 0.000(6) -0.011(8)
C34 0.019(8) 0.032(9) 0.033(8) 0.008(7) -0.005(6) -0.012(7)
C35 0.028(9) 0.053(10) 0.039(9) 0.018(7) -0.007(7) 0.000(8)
C36 0.061(11) 0.059(11) 0.021(8) 0.021(8) -0.019(7) -0.014(9)
C37 0.036(9) 0.041(10) 0.044(9) 0.022(8) -0.019(7) -0.006(8)
O38 0.027(5) 0.019(5) 0.026(5) 0.008(4) -0.008(4) -0.002(4)
C39 0.035(9) 0.025(8) 0.028(8) 0.004(6) -0.015(7) -0.006(7)
C40 0.037(10) 0.026(9) 0.035(8) 0.003(6) 0.000(7) -0.001(7)
C41 0.095(15) 0.035(10) 0.084(13) 0.037(9) -0.031(11) -0.015(10)
C42 0.041(10) 0.028(8) 0.036(8) 0.004(7) 0.008(7) -0.005(7)
C43 0.034(10) 0.020(8) 0.080(12) -0.010(8) 0.001(9) -0.007(7)
N44 0.039(7) 0.015(6) 0.020(6) -0.008(5) 0.001(5) -0.001(5)
C45 0.062(11) 0.028(9) 0.031(9) 0.001(7) -0.002(8) -0.009(8)
C46 0.056(10) 0.038(9) 0.019(7) -0.012(7) 0.004(7) -0.018(8)
C47 0.076(13) 0.044(10) 0.022(8) 0.000(8) 0.013(8) -0.022(10)
C48 0.068(12) 0.031(9) 0.025(9) 0.015(7) -0.010(8) -0.021(9)
C49 0.048(10) 0.027(9) 0.029(8) 0.014(7) -0.012(7) -0.009(8)

loop_
_atom_site_label
_atom_site_type_symbol
_atom_site_fract_x
_atom_site_fract_y
_atom_site_fract_z
_atom_site_U_iso_or_equiv
_atom_site_thermal_displace_type
_atom_site_occupancy
_atom_site_calc_flag
_atom_site_refinement_flags
_atom_site_disorder_group
W1 W 0.60230(6) 0.57356(3) 0.62769(2) 0.0239(2) Uani 1 d . .
W2 W 0.52730(5) 0.69447(3) 0.59773(2) 0.0190(2) Uani 1 d . .
C3 C 0.4077(14) 0.5859(7) 0.5760(5) 0.029(4) Uani 1 d . .
H3A H 0.3486(126) 0.6115(70) 0.5758(49) 0.035 Uiso 1 d . .
H3B H 0.4137(110) 0.5816(61) 0.5398(45) 0.035 Uiso 1 d . .
C4 C 0.4116(14) 0.5202(7) 0.6073(4) 0.034(4) Uani 1 d . .
H4 H 0.3532(14) 0.5146(7) 0.6301(4) 0.041 Uiso 0.69(2) calc PR 1
C5 C 0.5015(13) 0.4665(8) 0.6031(5) 0.034(4) Uiso 1 d . .
H5A H 0.5017(13) 0.4230(8) 0.6206(5) 0.041 Uiso 0.31(2) calc PR 2
C6 C 0.5921(14) 0.4818(8) 0.5709(5) 0.035(4) Uiso 1 d . .
H6A H 0.5695(106) 0.5108(61) 0.5321(41) 0.042 Uiso 1 d . .
H6B H 0.6643(117) 0.4619(64) 0.5676(43) 0.042 Uiso 1 d . .
C7 C 0.4967(19) 0.3982(9) 0.6377(6) 0.028(6) Uani 0.69(2) d P 1
H7A H 0.5825(19) 0.3820(32) 0.6493(30) 0.034 Uiso 0.69(2) calc PR 1
H7B H 0.4497(81) 0.3603(20) 0.6186(12) 0.034 Uiso 0.69(2) calc PR 1
H7C H 0.4548(84) 0.4105(17) 0.6662(20) 0.034 Uiso 0.69(2) calc PR 1
C7A C 0.3269(36) 0.4986(21) 0.6332(14) 0.021(12) Uiso 0.31(2) d P 2
H7A1 H 0.2501(75) 0.4861(107) 0.6109(14) 0.025 Uiso 0.31(2) calc PR 2
H7A2 H 0.3082(146) 0.5364(43) 0.6557(56) 0.025 Uiso 0.31(2) calc PR 2
H7A3 H 0.3580(85) 0.4568(69) 0.6525(61) 0.025 Uiso 0.31(2) calc PR 2
O8 O 0.7803(8) 0.5491(4) 0.6614(3) 0.028(2) Uani 1 d . .
C9 C 0.8565(13) 0.4893(7) 0.6518(5) 0.039(4) Uani 1 d . .
H9A H 0.8680(13) 0.4900(7) 0.6164(5) 0.047 Uiso 1 calc R .
H9B H 0.8106(13) 0.4453(7) 0.6577(5) 0.047 Uiso 1 calc R .
C10 C 0.9878(15) 0.4871(7) 0.6839(6) 0.044(4) Uani 1 d . .
C11 C 0.9695(15) 0.4802(8) 0.7394(5) 0.055(5) Uani 1 d . .
H11A H 0.9256(75) 0.4357(24) 0.7443(8) 0.065 Uiso 1 calc R .
H11B H 0.9196(73) 0.5202(27) 0.7486(10) 0.065 Uiso 1 calc R .
H11C H 1.0518(15) 0.4802(47) 0.7601(6) 0.065 Uiso 1 calc R .
C12 C 1.0589(15) 0.4210(8) 0.6679(5) 0.058(5) Uani 1 d . .
H12A H 1.1400(39) 0.4166(28) 0.6893(22) 0.070 Uiso 1 calc R .
H12B H 1.0731(76) 0.4265(23) 0.6334(12) 0.070 Uiso 1 calc R .
H12C H 1.0085(40) 0.3784(10) 0.6711(32) 0.070 Uiso 1 calc R .
C13 C 1.0645(14) 0.5550(8) 0.6757(6) 0.059(5) Uani 1 d . .
H13A H 1.0715(72) 0.5599(26) 0.6404(8) 0.070 Uiso 1 calc R .
H13B H 1.1488(31) 0.5513(22) 0.6947(27) 0.070 Uiso 1 calc R .
H13C H 1.0216(45) 0.5966(9) 0.6868(30) 0.070 Uiso 1 calc R .
O14 O 0.6744(8) 0.6382(4) 0.5716(3) 0.024(2) Uani 1 d . .
C15 C 0.8019(12) 0.6571(7) 0.5654(4) 0.029(3) Uani 1 d . .
H15A H 0.8610(12) 0.6312(7) 0.5902(4) 0.034 Uiso 1 calc R .
H15B H 0.8141(12) 0.7085(7) 0.5719(4) 0.034 Uiso 1 calc R .
C16 C 0.8348(13) 0.6400(8) 0.5120(5) 0.034(4) Uani 1 d . .
C17 C 0.7397(14) 0.6783(8) 0.4728(5) 0.054(5) Uani 1 d . .
H17A H 0.7566(54) 0.6656(37) 0.4396(5) 0.065 Uiso 1 calc R .
H17B H 0.7483(56) 0.7297(8) 0.4774(20) 0.065 Uiso 1 calc R .
H17C H 0.6539(15) 0.6639(35) 0.4768(21) 0.065 Uiso 1 calc R .
C18 C 0.9687(13) 0.6664(10) 0.5104(5) 0.065(6) Uani 1 d . .
H18A H 1.0263(17) 0.6431(36) 0.5366(23) 0.078 Uiso 1 calc R .
H18B H 0.9719(22) 0.7178(11) 0.5156(34) 0.078 Uiso 1 calc R .
H18C H 0.9936(35) 0.6551(46) 0.4781(14) 0.078 Uiso 1 calc R .
C19 C 0.8278(16) 0.5580(8) 0.5024(5) 0.060(5) Uani 1 d . .
H19A H 0.7403(19) 0.5421(11) 0.5003(33) 0.072 Uiso 1 calc R .
H19B H 0.8793(67) 0.5333(9) 0.5297(18) 0.072 Uiso 1 calc R .
H19C H 0.8593(80) 0.5473(9) 0.4712(18) 0.072 Uiso 1 calc R .
O20 O 0.6484(7) 0.6723(4) 0.6640(3) 0.022(2) Uani 1 d . .
C21 C 0.7678(11) 0.7033(6) 0.6839(4) 0.023(3) Uani 1 d . .
H21A H 0.7847(11) 0.7441(6) 0.6630(4) 0.028 Uiso 1 calc R .
H21B H 0.8350(11) 0.6678(6) 0.6823(4) 0.028 Uiso 1 calc R .
C22 C 0.7734(12) 0.7290(6) 0.7389(4) 0.019(3) Uani 1 d . .
C23 C 0.6603(14) 0.7789(8) 0.7429(5) 0.048(4) Uani 1 d . .
H23A H 0.6689(42) 0.7994(35) 0.7763(11) 0.057 Uiso 1 calc R .
H23B H 0.5818(15) 0.7518(11) 0.7366(30) 0.057 Uiso 1 calc R .
H23C H 0.6588(46) 0.8170(25) 0.7184(21) 0.057 Uiso 1 calc R .
C24 C 0.8949(13) 0.7726(7) 0.7523(4) 0.040(4) Uani 1 d . .
H24A H 0.9059(40) 0.7843(35) 0.7877(7) 0.048 Uiso 1 calc R .
H24B H 0.8890(31) 0.8165(20) 0.7328(21) 0.048 Uiso 1 calc R .
H24C H 0.9671(15) 0.7448(16) 0.7449(26) 0.048 Uiso 1 calc R .
C25 C 0.7743(14) 0.6656(7) 0.7754(4) 0.037(4) Uani 1 d . .
H25A H 0.8538(33) 0.6398(25) 0.7768(22) 0.045 Uiso 1 calc R .
H25B H 0.7041(45) 0.6337(23) 0.7639(16) 0.045 Uiso 1 calc R .
H25C H 0.7653(75) 0.6834(8) 0.8085(8) 0.045 Uiso 1 calc R .
O26 O 0.3967(7) 0.7286(4) 0.6336(3) 0.023(2) Uani 1 d . .
C27 C 0.3486(12) 0.8006(7) 0.6363(5) 0.034(3) Uani 1 d . .
H27A H 0.3280(12) 0.8199(7) 0.6024(5) 0.041 Uiso 1 calc R .
H27B H 0.4150(12) 0.8309(7) 0.6546(5) 0.041 Uiso 1 calc R .
C28 C 0.2302(11) 0.8036(8) 0.6625(4) 0.029(3) Uani 1 d . .
C29 C 0.2647(14) 0.7775(9) 0.7168(5) 0.062(5) Uani 1 d . .
H29A H 0.1950(38) 0.7875(46) 0.7353(10) 0.074 Uiso 1 calc R .
H29B H 0.3405(52) 0.8021(36) 0.7323(12) 0.074 Uiso 1 calc R .
H29C H 0.2805(85) 0.7263(12) 0.7169(5) 0.074 Uiso 1 calc R .
C30 C 0.1857(15) 0.8818(8) 0.6630(6) 0.060(5) Uani 1 d . .
H30A H 0.1139(54) 0.8853(11) 0.6814(28) 0.072 Uiso 1 calc R .
H30B H 0.1605(79) 0.8981(17) 0.6289(6) 0.072 Uiso 1 calc R .
H30C H 0.2546(30) 0.9115(11) 0.6790(30) 0.072 Uiso 1 calc R .
C31 C 0.1252(12) 0.7559(7) 0.6349(5) 0.045(4) Uani 1 d . .
H31A H 0.1548(29) 0.7068(10) 0.6350(26) 0.054 Uiso 1 calc R .
H31B H 0.1043(53) 0.7723(27) 0.6006(10) 0.054 Uiso 1 calc R .
H31C H 0.0503(28) 0.7586(33) 0.6516(18) 0.054 Uiso 1 calc R .
O32 O 0.4435(7) 0.7248(4) 0.5329(3) 0.020(2) Uani 1 d . .
C33 C 0.3596(12) 0.6986(7) 0.4910(4) 0.030(3) Uani 1 d . .
H33A H 0.2860(12) 0.6761(7) 0.5028(4) 0.036 Uiso 1 calc R .
H33B H 0.4033(12) 0.6620(7) 0.4738(4) 0.036 Uiso 1 calc R .
C34 C 0.3127(12) 0.7595(7) 0.4533(5) 0.029(3) Uani 1 d . .
C35 C 0.2193(13) 0.7249(8) 0.4108(5) 0.041(4) Uani 1 d . .
H35A H 0.1479(38) 0.7046(37) 0.4246(6) 0.049 Uiso 1 calc R .
H35B H 0.2627(24) 0.6874(28) 0.3949(19) 0.049 Uiso 1 calc R .
H35C H 0.1890(57) 0.7611(11) 0.3862(15) 0.049 Uiso 1 calc R .
C36 C 0.4246(14) 0.7920(8) 0.4309(5) 0.049(4) Uani 1 d . .
H36A H 0.4637(48) 0.7553(13) 0.4127(25) 0.059 Uiso 1 calc R .
H36B H 0.4867(39) 0.8105(39) 0.4577(5) 0.059 Uiso 1 calc R .
H36C H 0.3942(19) 0.8306(29) 0.4083(24) 0.059 Uiso 1 calc R .
C37 C 0.2446(13) 0.8185(7) 0.4798(5) 0.043(4) Uani 1 d . .
H37A H 0.1689(41) 0.7987(13) 0.4909(26) 0.051 Uiso 1 calc R .
H37B H 0.2208(67) 0.8575(20) 0.4567(10) 0.051 Uiso 1 calc R .
H37C H 0.3013(28) 0.8362(30) 0.5085(18) 0.051 Uiso 1 calc R .
O38 O 0.6291(8) 0.7852(4) 0.6038(3) 0.025(2) Uani 1 d . .
C39 C 0.6131(13) 0.8386(7) 0.5650(5) 0.031(3) Uani 1 d . .
H39A H 0.5228(13) 0.8508(7) 0.5571(5) 0.037 Uiso 1 calc R .
H39B H 0.6414(13) 0.8191(7) 0.5347(5) 0.037 Uiso 1 calc R .
C40 C 0.6891(13) 0.9060(7) 0.5813(5) 0.033(4) Uani 1 d . .
C41 C 0.6668(17) 0.9594(8) 0.5365(6) 0.076(6) Uani 1 d . .
H41A H 0.5764(18) 0.9630(42) 0.5247(25) 0.091 Uiso 1 calc R .
H41B H 0.7105(80) 0.9424(29) 0.5096(16) 0.091 Uiso 1 calc R .
H41C H 0.6995(90) 1.0062(16) 0.5474(12) 0.091 Uiso 1 calc R .
C42 C 0.8311(13) 0.8911(7) 0.5935(5) 0.035(4) Uani 1 d . .
H42A H 0.8626(19) 0.8729(37) 0.5639(9) 0.042 Uiso 1 calc R .
H42B H 0.8457(14) 0.8559(29) 0.6201(19) 0.042 Uiso 1 calc R .
H42C H 0.8753(15) 0.9351(10) 0.6042(26) 0.042 Uiso 1 calc R .
C43 C 0.6411(13) 0.9395(7) 0.6260(5) 0.045(4) Uani 1 d . .
H43A H 0.6600(68) 0.9081(21) 0.6547(9) 0.054 Uiso 1 calc R .
H43B H 0.5499(18) 0.9465(39) 0.6186(12) 0.054 Uiso 1 calc R .
H43C H 0.6825(58) 0.9854(21) 0.6333(19) 0.054 Uiso 1 calc R .
N44 N 0.5505(10) 0.5502(5) 0.7026(4) 0.025(3) Uani 1 d . .
C45 C 0.4618(15) 0.5906(7) 0.7204(5) 0.041(4) Uani 1 d . .
H45 H 0.4205(15) 0.6259(7) 0.6993(5) 0.049 Uiso 1 calc R .
C46 C 0.4271(14) 0.5833(7) 0.7682(4) 0.038(4) Uani 1 d . .
H46 H 0.3659(14) 0.6137(7) 0.7790(4) 0.045 Uiso 1 calc R .
C47 C 0.4851(16) 0.5299(8) 0.7997(5) 0.047(4) Uani 1 d . .
H47 H 0.4649(16) 0.5226(8) 0.8321(5) 0.056 Uiso 1 calc R .
C48 C 0.5733(15) 0.4888(8) 0.7804(5) 0.043(4) Uani 1 d . .
H48 H 0.6131(15) 0.4519(8) 0.8006(5) 0.051 Uiso 1 calc R .
C49 C 0.6077(14) 0.4979(7) 0.7331(5) 0.036(4) Uani 1 d . .
H49 H 0.6698(14) 0.4682(7) 0.7221(5) 0.044 Uiso 1 calc R .
C50 C 0.2876(29) 0.0498(21) 0.6047(11) 0.030(11) Uiso 0.31(3) d PGDU 1
H50 H 0.3144(29) 0.0042(21) 0.5957(11) 0.036 Uiso 0.31(3) calc PR 1
C51 C 0.3668(26) 0.0915(23) 0.6395(11) 0.040(12) Uiso 0.31(3) d PGU 1
H51 H 0.4466(27) 0.0739(27) 0.6537(12) 0.048 Uiso 0.31(3) calc PR 1
C52 C 0.3267(31) 0.1596(22) 0.6530(11) 0.050(12) Uiso 0.31(3) d PGU 1
H52 H 0.3797(37) 0.1875(24) 0.6763(13) 0.060 Uiso 0.31(3) calc PR 1
C53 C 0.2074(35) 0.1859(20) 0.6318(13) 0.052(12) Uiso 0.31(3) d PGU 1
H53 H 0.1806(46) 0.2314(21) 0.6408(16) 0.062 Uiso 0.31(3) calc PR 1
C54 C 0.1282(28) 0.1441(22) 0.5970(12) 0.059(13) Uiso 0.31(3) d PGDU 1
H54 H 0.0483(32) 0.1617(26) 0.5828(14) 0.071 Uiso 0.31(3) calc PR 1
C55 C 0.1682(26) 0.0761(21) 0.5835(10) 0.047(11) Uiso 0.31(3) d PGDU 1
C56 C 0.0868(37) 0.0332(26) 0.5477(14) 0.100(24) Uiso 0.31(3) d PDU 1
H56A H 0.1333(123) -0.0085(113) 0.5387(114) 0.120 Uiso 0.31(3) calc PR 1
H56B H 0.0592(304) 0.0614(71) 0.5180(61) 0.120 Uiso 0.31(3) calc PR 1
H56C H 0.0132(191) 0.0177(178) 0.5625(53) 0.120 Uiso 0.31(3) calc PR 1
C60 C 0.2742(18) 0.0812(13) 0.6103(7) 0.044(8) Uiso 0.48(3) d PGDU 2
H60 H 0.3036(18) 0.0365(13) 0.6007(7) 0.053 Uiso 0.48(3) calc PR 2
C61 C 0.3525(17) 0.1244(16) 0.6444(8) 0.046(9) Uiso 0.48(3) d PGU 2
H61 H 0.4343(18) 0.1086(20) 0.6577(9) 0.056 Uiso 0.48(3) calc PR 2
C62 C 0.3085(22) 0.1912(15) 0.6587(8) 0.070(11) Uiso 0.48(3) d PGU 2
H62 H 0.3609(27) 0.2201(18) 0.6815(10) 0.084 Uiso 0.48(3) calc PR 2
C63 C 0.1863(24) 0.2148(13) 0.6389(9) 0.059(10) Uiso 0.48(3) d PGU 2
H63 H 0.1568(31) 0.2595(13) 0.6484(11) 0.071 Uiso 0.48(3) calc PR 2
C64 C 0.1080(19) 0.1716(12) 0.6048(8) 0.053(9) Uiso 0.48(3) d PGDU 2
H64 H 0.0262(21) 0.1874(15) 0.5915(10) 0.063 Uiso 0.48(3) calc PR 2
C65 C 0.1519(17) 0.1048(12) 0.5905(7) 0.035(8) Uiso 0.48(3) d PGDU 2
C66 C 0.0711(24) 0.0603(16) 0.5553(10) 0.059(12) Uiso 0.48(3) d PDU 2
H66A H 0.1014(116) 0.0112(25) 0.5580(54) 0.071 Uiso 0.48(3) calc PR 2
H66B H 0.0733(149) 0.0776(67) 0.5215(11) 0.071 Uiso 0.48(3) calc PR 2
H66C H -0.0154(44) 0.0622(85) 0.5628(46) 0.071 Uiso 0.48(3) calc PR 2
C73 C 0.2687(44) 0.0214(19) 0.5981(13) 0.038(15) Uiso 0.21(2) d PGU 3
H70 H 0.3231(44) -0.0185(19) 0.6008(13) 0.046 Uiso 0.21(2) calc PR 3
C74 C 0.3042(33) 0.0838(20) 0.6255(13) 0.051(15) Uiso 0.21(2) d PGDU 3
H71 H 0.3824(35) 0.0857(27) 0.6466(16) 0.061 Uiso 0.21(2) calc PR 3
C75 C 0.2229(36) 0.1435(17) 0.6214(12) 0.043(12) Uiso 0.21(2) d PGDU 3
C70 C 0.1060(36) 0.1406(22) 0.5898(14) 0.060(16) Uiso 0.21(2) d PGDU 3
H73 H 0.0515(46) 0.1805(27) 0.5871(17) 0.072 Uiso 0.21(2) calc PR 3
C71 C 0.0704(36) 0.0782(24) 0.5624(15) 0.070(19) Uiso 0.21(2) d PGU 3
H74 H -0.0078(40) 0.0763(31) 0.5413(19) 0.084 Uiso 0.21(2) calc PR 3
C72 C 0.1518(46) 0.0185(19) 0.5665(13) 0.056(19) Uiso 0.21(2) d PGU 3
H75 H 0.1280(60) -0.0233(20) 0.5481(14) 0.068 Uiso 0.21(2) calc PR 3
C76 C 0.2597(54) 0.2082(21) 0.6498(14) 0.031(17) Uiso 0.21(2) d PDU 3
H76A H 0.2783(324) 0.1965(39) 0.6852(18) 0.037 Uiso 0.21(2) calc PR 3
H76B H 0.1906(142) 0.2426(77) 0.6447(107) 0.037 Uiso 0.21(2) calc PR 3
H76C H 0.3346(209) 0.2286(105) 0.6386(91) 0.037 Uiso 0.21(2) calc PR 3

loop_
_atom_type_symbol
_atom_type_description
_atom_type_scat_dispersion_real
_atom_type_scat_dispersion_imag
_atom_type_scat_source
C C 0.0033 0.0016 'International Tables Vol C Tables 4.2.6.8 and 6.1.1.4'
H H 0.0000 0.0000 'International Tables Vol C Tables 4.2.6.8 and 6.1.1.4'
N N 0.0061 0.0033 'International Tables Vol C Tables 4.2.6.8 and 6.1.1.4'
O O 0.0106 0.0060 'International Tables Vol C Tables 4.2.6.8 and 6.1.1.4'
W W -0.8490 6.8722 'International Tables Vol C Tables 4.2.6.8 and 6.1.1.4'

loop_
_geom_angle_atom_site_label_1
_geom_angle_atom_site_label_2
_geom_angle_atom_site_label_3
_geom_angle
_geom_angle_site_symmetry_1
_geom_angle_site_symmetry_3
_geom_angle_publ_flag
O8 W1 O20 81.3(3) . . ?
O8 W1 O14 92.2(3) . . ?
O20 W1 O14 75.8(3) . . ?
O8 W1 N44 83.3(4) . . ?
O20 W1 N44 79.6(3) . . ?
O14 W1 N44 155.4(3) . . ?
O8 W1 W2 125.7(2) . . ?
O20 W1 W2 53.3(2) . . ?
O14 W1 W2 52.8(2) . . ?
N44 W1 W2 111.4(3) . . ?
O26 W2 O32 94.9(3) . . ?
O26 W2 O38 95.7(3) . . ?
O32 W2 O38 90.1(3) . . ?
O26 W2 O14 166.3(3) . . ?
O32 W2 O14 96.5(3) . . ?
O38 W2 O14 91.8(3) . . ?
O26 W2 O20 92.1(3) . . ?
O32 W2 O20 168.8(3) . . ?
O38 W2 O20 80.6(3) . . ?
O14 W2 O20 77.8(3) . . ?
O26 W2 C3 90.4(4) . . ?
O32 W2 C3 82.4(4) . . ?
O38 W2 C3 170.7(4) . . ?
O14 W2 C3 83.6(4) . . ?
O20 W2 C3 106.3(4) . . ?
O26 W2 W1 111.1(2) . . ?
O32 W2 W1 130.2(2) . . ?
O38 W2 W1 126.5(2) . . ?
O14 W2 W1 55.4(2) . . ?
O20 W2 W1 54.1(2) . . ?
C3 W2 W1 56.8(3) . . ?
C4 C3 W2 125.6(9) . . ?
C7A C4 C5 111.1(21) . . ?
C7A C4 C3 127.2(23) . . ?
C5 C4 C3 120.6(14) . . ?
C4 C5 C6 115.9(13) . . ?
C4 C5 C7 116.7(13) . . ?
C6 C5 C7 127.2(14) . . ?
C9 O8 W1 127.7(7) . . ?
O8 C9 C10 114.5(11) . . ?
C9 C10 C12 107.9(11) . . ?
C9 C10 C13 110.8(12) . . ?
C12 C10 C13 109.2(13) . . ?
C9 C10 C11 108.6(13) . . ?
C12 C10 C11 109.8(12) . . ?
C13 C10 C11 110.5(12) . . ?
C15 O14 W2 133.0(7) . . ?
C15 O14 W1 130.9(7) . . ?
W2 O14 W1 71.8(3) . . ?
O14 C15 C16 113.3(10) . . ?
C18 C16 C17 111.1(12) . . ?
C18 C16 C19 109.8(13) . . ?
C17 C16 C19 109.5(12) . . ?
C18 C16 C15 107.1(11) . . ?
C17 C16 C15 109.1(11) . . ?
C19 C16 C15 110.2(11) . . ?
C21 O20 W2 130.4(7) . . ?
C21 O20 W1 131.5(7) . . ?
W2 O20 W1 72.7(3) . . ?
O20 C21 C22 113.4(10) . . ?
C24 C22 C23 107.7(10) . . ?
C24 C22 C25 109.2(10) . . ?
C23 C22 C25 110.8(11) . . ?
C24 C22 C21 108.0(10) . . ?
C23 C22 C21 109.3(10) . . ?
C25 C22 C21 111.7(10) . . ?
C27 O26 W2 128.7(7) . . ?
O26 C27 C28 112.2(11) . . ?
C27 C28 C31 110.1(10) . . ?
C27 C28 C30 108.3(12) . . ?
C31 C28 C30 110.6(11) . . ?
C27 C28 C29 109.0(11) . . ?
C31 C28 C29 109.7(12) . . ?
C30 C28 C29 109.0(12) . . ?
C33 O32 W2 140.8(7) . . ?
O32 C33 C34 112.0(10) . . ?
C36 C34 C35 109.0(11) . . ?
C36 C34 C37 109.9(11) . . ?
C35 C34 C37 110.3(11) . . ?
C36 C34 C33 110.5(11) . . ?
C35 C34 C33 107.0(10) . . ?
C37 C34 C33 110.1(11) . . ?
C39 O38 W2 121.2(7) . . ?
O38 C39 C40 111.0(9) . . ?
C43 C40 C42 109.8(11) . . ?
C43 C40 C39 110.2(12) . . ?
C42 C40 C39 112.3(11) . . ?
C43 C40 C41 108.8(12) . . ?
C42 C40 C41 108.8(12) . . ?
C39 C40 C41 106.8(11) . . ?
C45 N44 C49 117.4(12) . . ?
C45 N44 W1 119.5(8) . . ?
C49 N44 W1 123.0(9) . . ?
N44 C45 C46 124.3(13) . . ?
C47 C46 C45 118.6(14) . . ?
C48 C47 C46 115.9(13) . . ?
C47 C48 C49 124.4(14) . . ?
N44 C49 C48 119.3(14) . . ?
C51 C50 C55 120.0 . . ?
C52 C51 C50 120.0 . . ?
C51 C52 C53 120.0 . . ?
C54 C53 C52 120.0 . . ?
C53 C54 C55 120.0 . . ?
C54 C55 C50 120.0 . . ?
C54 C55 C56 120.0 . . ?
C50 C55 C56 120.0 . . ?
C61 C60 C65 120.0 . . ?
C60 C61 C62 120.0 . . ?
C63 C62 C61 120.0 . . ?
C64 C63 C62 120.0 . . ?
C63 C64 C65 120.0 . . ?
C64 C65 C60 120.0 . . ?
C64 C65 C66 120.0 . . ?
C60 C65 C66 120.0 . . ?
C74 C73 C72 120.0 . . ?
C73 C74 C75 120.0 . . ?
C74 C75 C70 120.0 . . ?
C74 C75 C76 120.00(6) . . ?
C70 C75 C76 120.0 . . ?
C75 C70 C71 120.0 . . ?
C72 C71 C70 120.0 . . ?
C71 C72 C73 120.0 . . ?

loop_
_geom_bond_atom_site_label_1
_geom_bond_atom_site_label_2
_geom_bond_distance
_geom_bond_site_symmetry_2
_geom_bond_publ_flag
W1 O8 2.011(8) . ?
W1 O20 2.091(8) . ?
W1 O14 2.137(8) . ?
W1 N44 2.188(10) . ?
W1 W2 2.4644(9) . ?
W2 O26 1.890(8) . ?
W2 O32 1.912(7) . ?
W2 O38 1.983(8) . ?
W2 O14 2.066(8) . ?
W2 O20 2.069(7) . ?
W2 C3 2.396(14) . ?
C3 C4 1.47(2) . ?
C4 C7A 1.27(4) . ?
C4 C5 1.39(2) . ?
C5 C6 1.40(2) . ?
C5 C7 1.57(2) . ?
O8 C9 1.409(14) . ?
C9 C10 1.52(2) . ?
C10 C12 1.52(2) . ?
C10 C13 1.52(2) . ?
C10 C11 1.53(2) . ?
O14 C15 1.418(14) . ?
C15 C16 1.54(2) . ?
C16 C18 1.50(2) . ?
C16 C17 1.52(2) . ?
C16 C19 1.54(2) . ?
O20 C21 1.414(13) . ?
C21 C22 1.535(15) . ?
C22 C24 1.51(2) . ?
C22 C23 1.52(2) . ?
C22 C25 1.52(2) . ?
O26 C27 1.429(14) . ?
C27 C28 1.51(2) . ?
C28 C31 1.52(2) . ?
C28 C30 1.52(2) . ?
C28 C29 1.52(2) . ?
O32 C33 1.409(13) . ?
C33 C34 1.54(2) . ?
C34 C36 1.52(2) . ?
C34 C35 1.53(2) . ?
C34 C37 1.53(2) . ?
O38 C39 1.423(13) . ?
C39 C40 1.51(2) . ?
C40 C43 1.49(2) . ?
C40 C42 1.51(2) . ?
C40 C41 1.54(2) . ?
N44 C45 1.33(2) . ?
N44 C49 1.349(14) . ?
C45 C46 1.38(2) . ?
C46 C47 1.38(2) . ?
C47 C48 1.36(2) . ?
C48 C49 1.37(2) . ?
C50 C51 1.39 . ?
C50 C55 1.39 . ?
C51 C52 1.39 . ?
C52 C53 1.39 . ?
C53 C54 1.39 . ?
C54 C55 1.39 . ?
C55 C56 1.43(3) . ?
C60 C61 1.39 . ?
C60 C65 1.39 . ?
C61 C62 1.39 . ?
C62 C63 1.39 . ?
C63 C64 1.39 . ?
C64 C65 1.39 . ?
C65 C66 1.43(3) . ?
C73 C74 1.39 . ?
C73 C72 1.39 . ?
C74 C75 1.39 . ?
C75 C70 1.39 . ?
C75 C76 1.44(3) . ?
C70 C71 1.39 . ?
C71 C72 1.39 . ?
